data_7151370
loop_
_publ_author_name
'Mathias D\"uggeli'
'Catherine Goujon-Ginglinger'
'Sarah Richard Ducotterd'
'David Mauron'
'Christophe Bonte'
'Alexander von Zelewsky'
'Helen Stoeckli-Evans'
'Antonia Neels'

_publ_section_title
;
 Synthetic routes for a new family of chiral tetradentate ligands
 containing pyridine rings
;
_journal_issue 11
_journal_name_full 'Org. Biomol. Chem.'
_journal_page_first 1894
_journal_page_last 1899
_journal_paper_doi 10.1039/b210625f
_journal_volume 1
_journal_year 2003
_chemical_formula_sum 'C23 H22 N2'
_chemical_formula_weight 326.43
_chemical_name_systematic
; 
? 
;
_space_group_IT_number 4
_symmetry_cell_setting monoclinic
_symmetry_space_group_name_Hall 'P 2yb'
_symmetry_space_group_name_H-M 'P 1 21 1'
_atom_sites_solution_hydrogens geom
_atom_sites_solution_primary direct
_atom_sites_solution_secondary difmap
_audit_creation_method SHELXL-97
_cell_angle_alpha 90.00
_cell_angle_beta 90.312(10)
_cell_angle_gamma 90.00
_cell_formula_units_Z 2
_cell_length_a 10.8641(16)
_cell_length_b 6.3600(8)
_cell_length_c 13.0544(17)
_cell_measurement_reflns_used '17 + equivalents'
_cell_measurement_temperature 293(2)
_cell_measurement_theta_max 18.60
_cell_measurement_theta_min 12.55
_cell_volume 902.0(2)
_computing_cell_refinement 'STADI4 (Stoe & Cie GmbH, Darmstadt, 1997)'
_computing_data_collection 'STADI4 (Stoe & Cie GmbH, Darmstadt, 1997)'
_computing_data_reduction 'X-RED (Stoe & Cie GmbH, Darmstadt, 1997)'
_computing_molecular_graphics 'PLATON/PLUTON (Spek, 1990)'
_computing_publication_material 'SHELXL-97 (Sheldrick, 1997)'
_computing_structure_refinement 'SHELXL-97 (Sheldrick, 1997)'
_computing_structure_solution 'SHELXS-97 (Sheldrick, 1990)'
_diffrn_ambient_temperature 293(2)
_diffrn_measured_fraction_theta_full 0.999
_diffrn_measured_fraction_theta_max 0.999
_diffrn_measurement_device_type 'STOE AED2 4-circle diffractometer'
_diffrn_measurement_method 2\q/\w
_diffrn_radiation_monochromator graphite
_diffrn_radiation_source 'fine-focus sealed tube'
_diffrn_radiation_type MoK\a
_diffrn_radiation_wavelength 0.71073
_diffrn_reflns_av_R_equivalents 0.0389
_diffrn_reflns_av_sigmaI/netI 0.0468
_diffrn_reflns_limit_h_max 14
_diffrn_reflns_limit_h_min -14
_diffrn_reflns_limit_k_max 8
_diffrn_reflns_limit_k_min 0
_diffrn_reflns_limit_l_max 16
_diffrn_reflns_limit_l_min -16
_diffrn_reflns_number 4520
_diffrn_reflns_theta_full 27.48
_diffrn_reflns_theta_max 27.48
_diffrn_reflns_theta_min 2.43
_diffrn_standards_decay_% 1
_diffrn_standards_interval_time 60
_diffrn_standards_number 2
_exptl_absorpt_coefficient_mu 0.070
_exptl_absorpt_correction_type none
_exptl_crystal_colour colourless
_exptl_crystal_density_diffrn 1.202
_exptl_crystal_density_method 'not measured'
_exptl_crystal_description block
_exptl_crystal_F_000 348
_exptl_crystal_size_max 0.53
_exptl_crystal_size_mid 0.30
_exptl_crystal_size_min 0.30
_refine_diff_density_max 0.136
_refine_diff_density_min -0.139
_refine_diff_density_rms 0.030
_refine_ls_abs_structure_details 'Flack H D (1983), Acta Cryst. A39, 876-881'
_refine_ls_abs_structure_Flack 0(6)
_refine_ls_extinction_coef 0.026(4)
_refine_ls_extinction_expression Fc^*^==kFc[1+0.001xFc^2^\l^3^/sin(2\q)]^-1/4^
_refine_ls_extinction_method SHELXL
_refine_ls_goodness_of_fit_ref 1.119
_refine_ls_hydrogen_treatment mixed
_refine_ls_matrix_type full
_refine_ls_number_parameters 315
_refine_ls_number_reflns 2260
_refine_ls_number_restraints 1
_refine_ls_restrained_S_all 1.119
_refine_ls_R_factor_all 0.0850
_refine_ls_R_factor_gt 0.0494
_refine_ls_shift/su_max 0.000
_refine_ls_shift/su_mean 0.000
_refine_ls_structure_factor_coef Fsqd
_refine_ls_weighting_details 'w==1/[\s^2^(Fo^2^)+(0.0361P)^2^+0.1223P] where P==(Fo^2^+2Fc^2^)/3'
_refine_ls_weighting_scheme calc
_refine_ls_wR_factor_gt 0.0967
_refine_ls_wR_factor_ref 0.1118
_reflns_number_gt 1520
_reflns_number_total 2260
_reflns_threshold_expression I>2sigma(I)
_cod_data_source_file b210625f.txt
_cod_data_source_block cpd2
_cod_depositor_comments
;
The following automatic conversions were performed:

'_refine_ls_weighting_scheme' value 'calc
w==1/[\s^2^(Fo^2^)+(0.0361P)^2^+0.1223P] where P==(Fo^2^+2Fc^2^)/3'
was changed to 'calc'. New tag '_refine_ls_weighting_details' was
created. The value of the new tag was set to
'w==1/[\s^2^(Fo^2^)+(0.0361P)^2^+0.1223P] where P==(Fo^2^+2Fc^2^)/3'.

Automatic conversion script
Id: cif_fix_values 3143 2015-03-26 13:38:13Z robertas 
;
_cod_original_sg_symbol_H-M 'P 21'
_cod_database_code 7151370

loop_
_symmetry_equiv_pos_as_xyz
'x, y, z'
'-x, y+1/2, -z'

loop_
_atom_site_label
_atom_site_type_symbol
_atom_site_fract_x
_atom_site_fract_y
_atom_site_fract_z
_atom_site_U_iso_or_equiv
_atom_site_adp_type
_atom_site_occupancy
_atom_site_calc_flag
_atom_site_refinement_flags
_atom_site_disorder_assembly
_atom_site_disorder_group
N1 N 0.1616(2) 0.9458(4) 0.61076(18) 0.0482(7) Uani 1 d . . .
N2 N 0.3415(2) 0.8267(5) 0.38677(19) 0.0507(7) Uani 1 d . . .
C1 C 0.2074(3) 0.8360(6) 0.5317(2) 0.0458(8) Uani 1 d . . .
C2 C 0.1700(3) 0.6303(6) 0.5124(2) 0.0488(8) Uani 1 d . . .
H2 H 0.205(3) 0.559(6) 0.456(2) 0.053(9) Uiso 1 d . . .
C3 C 0.0814(3) 0.5372(6) 0.5735(2) 0.0492(8) Uani 1 d . . .
H3 H 0.054(3) 0.394(6) 0.556(2) 0.051(9) Uiso 1 d . . .
C4 C 0.0329(3) 0.6508(5) 0.6530(2) 0.0438(8) Uani 1 d . . .
C5 C -0.0640(3) 0.5737(6) 0.7255(2) 0.0487(8) Uani 1 d . . .
H5 H -0.092(3) 0.429(6) 0.710(2) 0.043(8) Uiso 1 d . . .
C6 C -0.0210(3) 0.6159(6) 0.8389(2) 0.0511(8) Uani 1 d . . .
C7 C -0.0659(3) 0.8457(6) 0.8186(3) 0.0544(9) Uani 1 d . . .
H7 H -0.100(3) 0.917(5) 0.875(2) 0.047(9) Uiso 1 d . . .
C8 C 0.0302(4) 0.9741(6) 0.7618(3) 0.0583(10) Uani 1 d . . .
H8A H -0.004(3) 1.095(8) 0.738(3) 0.070(12) Uiso 1 d . . .
H8B H 0.114(3) 1.014(7) 0.807(3) 0.078(12) Uiso 1 d . . .
C9 C 0.0773(3) 0.8540(5) 0.6695(2) 0.0462(8) Uani 1 d . . .
C10 C -0.1580(3) 0.7544(6) 0.7406(3) 0.0562(9) Uani 1 d . . .
H10A H -0.236(3) 0.704(6) 0.776(2) 0.072(11) Uiso 1 d . . .
H10B H -0.175(3) 0.840(6) 0.678(3) 0.069(11) Uiso 1 d . . .
C11 C 0.1131(4) 0.5755(8) 0.8652(3) 0.0669(11) Uani 1 d . . .
H11A H 0.133(3) 0.636(7) 0.933(3) 0.078(11) Uiso 1 d . . .
H11B H 0.129(5) 0.405(10) 0.863(4) 0.130(19) Uiso 1 d . . .
H11C H 0.172(3) 0.655(7) 0.821(3) 0.081(13) Uiso 1 d . . .
C12 C -0.1019(5) 0.5027(8) 0.9157(3) 0.0718(12) Uani 1 d . . .
H12A H -0.083(4) 0.349(9) 0.922(3) 0.101(16) Uiso 1 d . . .
H12B H -0.079(3) 0.559(7) 0.988(3) 0.076(11) Uiso 1 d . . .
H12C H -0.191(3) 0.529(7) 0.901(3) 0.080(13) Uiso 1 d . . .
C13 C 0.3007(3) 0.9389(6) 0.4667(2) 0.0471(8) Uani 1 d . . .
C14 C 0.3443(3) 1.1393(6) 0.4887(3) 0.0539(9) Uani 1 d . . .
H14 H 0.307(3) 1.219(6) 0.547(3) 0.072(11) Uiso 1 d . . .
C15 C 0.4309(3) 1.2258(7) 0.4259(3) 0.0629(10) Uani 1 d . . .
H15 H 0.465(3) 1.372(7) 0.437(2) 0.064(10) Uiso 1 d . . .
C16 C 0.4759(3) 1.1112(8) 0.3447(3) 0.0658(11) Uani 1 d . . .
H16 H 0.533(3) 1.161(6) 0.297(2) 0.071(11) Uiso 1 d . . .
C17 C 0.4293(3) 0.9113(6) 0.3267(3) 0.0534(10) Uani 1 d . . .
C18 C 0.4699(3) 0.7760(7) 0.2399(2) 0.0582(10) Uani 1 d . . .
C19 C 0.5888(4) 0.7813(10) 0.2037(3) 0.0847(14) Uani 1 d . . .
H19 H 0.646(4) 0.884(8) 0.233(3) 0.112(17) Uiso 1 d . . .
C20 C 0.6238(4) 0.6555(11) 0.1232(4) 0.0953(17) Uani 1 d . . .
H20 H 0.704(4) 0.656(8) 0.098(3) 0.100(14) Uiso 1 d . . .
C21 C 0.5425(5) 0.5206(10) 0.0782(4) 0.0909(16) Uani 1 d . . .
H21 H 0.572(4) 0.432(9) 0.026(4) 0.118(18) Uiso 1 d . . .
C22 C 0.4229(5) 0.5130(9) 0.1137(4) 0.0940(16) Uani 1 d . . .
H22 H 0.372(4) 0.428(9) 0.083(3) 0.113(19) Uiso 1 d . . .
C23 C 0.3884(4) 0.6401(8) 0.1936(3) 0.0740(12) Uani 1 d . . .
H23 H 0.306(3) 0.624(6) 0.219(2) 0.070(10) Uiso 1 d . . .

loop_
_atom_site_aniso_label
_atom_site_aniso_U_11
_atom_site_aniso_U_22
_atom_site_aniso_U_33
_atom_site_aniso_U_23
_atom_site_aniso_U_13
_atom_site_aniso_U_12
N1 0.0608(16) 0.0374(16) 0.0466(14) -0.0067(13) 0.0006(13) -0.0002(14)
N2 0.0487(15) 0.0527(18) 0.0508(15) 0.0028(14) 0.0027(12) -0.0035(14)
C1 0.0491(18) 0.043(2) 0.0451(17) -0.0003(15) -0.0045(14) 0.0033(16)
C2 0.0545(19) 0.047(2) 0.0449(17) -0.0100(17) 0.0068(15) 0.0001(18)
C3 0.064(2) 0.039(2) 0.0450(17) -0.0063(15) 0.0005(15) -0.0036(17)
C4 0.0522(17) 0.0404(19) 0.0388(15) -0.0033(15) -0.0044(13) 0.0054(17)
C5 0.0551(19) 0.045(2) 0.0458(17) -0.0001(15) 0.0034(14) -0.0012(16)
C6 0.0621(19) 0.051(2) 0.0402(15) -0.0018(16) 0.0000(13) 0.0084(18)
C7 0.068(2) 0.051(2) 0.0443(17) -0.0095(16) 0.0079(16) 0.0141(18)
C8 0.083(3) 0.038(2) 0.054(2) -0.0113(18) 0.0090(19) 0.007(2)
C9 0.0585(19) 0.0380(19) 0.0420(16) -0.0044(15) 0.0025(15) 0.0041(17)
C10 0.053(2) 0.062(2) 0.0533(19) 0.0060(19) -0.0016(16) 0.0127(19)
C11 0.074(3) 0.074(3) 0.052(2) -0.002(2) -0.0091(18) 0.018(2)
C12 0.096(3) 0.072(3) 0.048(2) 0.007(2) 0.012(2) 0.009(3)
C13 0.0450(17) 0.047(2) 0.0495(18) 0.0007(16) -0.0067(15) -0.0008(17)
C14 0.054(2) 0.049(2) 0.059(2) 0.0021(19) -0.0085(17) -0.0012(19)
C15 0.058(2) 0.053(3) 0.077(3) 0.001(2) -0.0071(19) -0.012(2)
C16 0.055(2) 0.072(3) 0.070(2) 0.011(2) 0.0004(18) -0.017(2)
C17 0.0429(18) 0.060(2) 0.057(2) 0.0049(19) -0.0019(15) -0.0030(18)
C18 0.0540(19) 0.069(3) 0.0519(19) 0.0065(19) 0.0080(15) -0.006(2)
C19 0.062(2) 0.115(4) 0.077(3) -0.017(3) 0.015(2) -0.017(3)
C20 0.064(3) 0.134(5) 0.088(3) -0.013(3) 0.026(2) -0.004(3)
C21 0.095(3) 0.097(4) 0.081(3) -0.013(3) 0.038(3) -0.002(3)
C22 0.103(4) 0.093(4) 0.086(3) -0.024(3) 0.035(3) -0.032(3)
C23 0.072(2) 0.073(3) 0.077(2) -0.010(2) 0.031(2) -0.019(2)

loop_
_atom_type_symbol
_atom_type_description
_atom_type_scat_dispersion_real
_atom_type_scat_dispersion_imag
_atom_type_scat_source
C C 0.0033 0.0016 'International Tables Vol C Tables 4.2.6.8 and 6.1.1.4'
H H 0.0000 0.0000 'International Tables Vol C Tables 4.2.6.8 and 6.1.1.4'
N N 0.0061 0.0033 'International Tables Vol C Tables 4.2.6.8 and 6.1.1.4'

loop_
_geom_angle_atom_site_label_1
_geom_angle_atom_site_label_2
_geom_angle_atom_site_label_3
_geom_angle
_geom_angle_site_symmetry_1
_geom_angle_site_symmetry_3
_geom_angle_publ_flag
C9 N1 C1 118.2(3) . . ?
C13 N2 C17 118.5(3) . . ?
N1 C1 C2 121.2(3) . . ?
N1 C1 C13 117.9(3) . . ?
C2 C1 C13 120.8(3) . . ?
C3 C2 C1 120.0(3) . . ?
C4 C3 C2 118.7(3) . . ?
C3 C4 C9 118.1(3) . . ?
C3 C4 C5 125.3(3) . . ?
C9 C4 C5 116.6(3) . . ?
C4 C5 C10 107.6(3) . . ?
C4 C5 C6 109.3(3) . . ?
C10 C5 C6 86.9(2) . . ?
C11 C6 C12 109.2(3) . . ?
C11 C6 C7 119.7(3) . . ?
C12 C6 C7 111.9(3) . . ?
C11 C6 C5 117.7(3) . . ?
C12 C6 C5 111.7(3) . . ?
C7 C6 C5 84.8(2) . . ?
C8 C7 C10 109.0(3) . . ?
C8 C7 C6 111.7(3) . . ?
C10 C7 C6 87.7(3) . . ?
C9 C8 C7 110.6(3) . . ?
N1 C9 C4 123.7(3) . . ?
N1 C9 C8 118.2(3) . . ?
C4 C9 C8 118.1(3) . . ?
C7 C10 C5 86.4(2) . . ?
N2 C13 C14 122.4(3) . . ?
N2 C13 C1 116.2(3) . . ?
C14 C13 C1 121.5(3) . . ?
C15 C14 C13 118.7(4) . . ?
C14 C15 C16 119.8(4) . . ?
C15 C16 C17 118.9(4) . . ?
N2 C17 C16 121.7(4) . . ?
N2 C17 C18 115.1(3) . . ?
C16 C17 C18 123.2(3) . . ?
C23 C18 C19 117.8(4) . . ?
C23 C18 C17 120.3(3) . . ?
C19 C18 C17 121.9(4) . . ?
C20 C19 C18 120.7(5) . . ?
C21 C20 C19 121.0(4) . . ?
C20 C21 C22 119.1(5) . . ?
C23 C22 C21 119.6(5) . . ?
C22 C23 C18 121.8(4) . . ?

loop_
_geom_bond_atom_site_label_1
_geom_bond_atom_site_label_2
_geom_bond_distance
_geom_bond_site_symmetry_2
_geom_bond_publ_flag
N1 C9 1.332(4) . ?
N1 C1 1.344(4) . ?
N2 C13 1.342(4) . ?
N2 C17 1.350(4) . ?
C1 C2 1.392(5) . ?
C1 C13 1.478(4) . ?
C2 C3 1.386(5) . ?
C3 C4 1.372(4) . ?
C4 C9 1.396(5) . ?
C4 C5 1.503(4) . ?
C5 C10 1.550(5) . ?
C5 C6 1.572(4) . ?
C6 C11 1.517(5) . ?
C6 C12 1.519(5) . ?
C6 C7 1.563(5) . ?
C7 C8 1.522(5) . ?
C7 C10 1.537(5) . ?
C8 C9 1.517(4) . ?
C13 C14 1.389(5) . ?
C14 C15 1.367(5) . ?
C15 C16 1.378(6) . ?
C16 C17 1.389(6) . ?
C17 C18 1.491(5) . ?
C18 C23 1.375(5) . ?
C18 C19 1.379(5) . ?
C19 C20 1.375(6) . ?
C20 C21 1.363(7) . ?
C21 C22 1.382(6) . ?
C22 C23 1.373(6) . ?

loop_
_geom_torsion_atom_site_label_1
_geom_torsion_atom_site_label_2
_geom_torsion_atom_site_label_3
_geom_torsion_atom_site_label_4
_geom_torsion
_geom_torsion_site_symmetry_1
_geom_torsion_site_symmetry_2
_geom_torsion_site_symmetry_3
_geom_torsion_site_symmetry_4
_geom_torsion_publ_flag
C9 N1 C1 C2 -1.2(4) . . . . ?
C9 N1 C1 C13 179.9(3) . . . . ?
N1 C1 C2 C3 1.8(5) . . . . ?
C13 C1 C2 C3 -179.3(3) . . . . ?
C1 C2 C3 C4 -0.5(5) . . . . ?
C2 C3 C4 C9 -1.2(5) . . . . ?
C2 C3 C4 C5 179.5(3) . . . . ?
C3 C4 C5 C10 -136.8(3) . . . . ?
C9 C4 C5 C10 43.9(4) . . . . ?
C3 C4 C5 C6 130.2(3) . . . . ?
C9 C4 C5 C6 -49.1(4) . . . . ?
C4 C5 C6 C11 -40.9(4) . . . . ?
C10 C5 C6 C11 -148.5(4) . . . . ?
C4 C5 C6 C12 -168.4(3) . . . . ?
C10 C5 C6 C12 84.0(3) . . . . ?
C4 C5 C6 C7 80.1(3) . . . . ?
C10 C5 C6 C7 -27.6(2) . . . . ?
C11 C6 C7 C8 37.3(4) . . . . ?
C12 C6 C7 C8 166.9(3) . . . . ?
C5 C6 C7 C8 -81.8(3) . . . . ?
C11 C6 C7 C10 146.9(3) . . . . ?
C12 C6 C7 C10 -83.6(3) . . . . ?
C5 C6 C7 C10 27.8(2) . . . . ?
C10 C7 C8 C9 -46.6(4) . . . . ?
C6 C7 C8 C9 48.7(4) . . . . ?
C1 N1 C9 C4 -0.7(5) . . . . ?
C1 N1 C9 C8 177.1(3) . . . . ?
C3 C4 C9 N1 1.9(5) . . . . ?
C5 C4 C9 N1 -178.7(3) . . . . ?
C3 C4 C9 C8 -175.9(3) . . . . ?
C5 C4 C9 C8 3.4(4) . . . . ?
C7 C8 C9 N1 179.4(3) . . . . ?
C7 C8 C9 C4 -2.6(5) . . . . ?
C8 C7 C10 C5 84.1(3) . . . . ?
C6 C7 C10 C5 -28.2(2) . . . . ?
C4 C5 C10 C7 -81.4(3) . . . . ?
C6 C5 C10 C7 28.0(2) . . . . ?
C17 N2 C13 C14 0.9(5) . . . . ?
C17 N2 C13 C1 -178.2(3) . . . . ?
N1 C1 C13 N2 -178.1(3) . . . . ?
C2 C1 C13 N2 3.0(4) . . . . ?
N1 C1 C13 C14 2.9(4) . . . . ?
C2 C1 C13 C14 -176.1(3) . . . . ?
N2 C13 C14 C15 0.8(5) . . . . ?
C1 C13 C14 C15 179.8(3) . . . . ?
C13 C14 C15 C16 -2.2(5) . . . . ?
C14 C15 C16 C17 1.9(6) . . . . ?
C13 N2 C17 C16 -1.2(5) . . . . ?
C13 N2 C17 C18 179.8(3) . . . . ?
C15 C16 C17 N2 -0.2(6) . . . . ?
C15 C16 C17 C18 178.8(3) . . . . ?
N2 C17 C18 C23 31.8(5) . . . . ?
C16 C17 C18 C23 -147.2(4) . . . . ?
N2 C17 C18 C19 -147.9(4) . . . . ?
C16 C17 C18 C19 33.0(6) . . . . ?
C23 C18 C19 C20 0.5(7) . . . . ?
C17 C18 C19 C20 -179.7(4) . . . . ?
C18 C19 C20 C21 -0.9(8) . . . . ?
C19 C20 C21 C22 0.8(9) . . . . ?
C20 C21 C22 C23 -0.4(8) . . . . ?
C21 C22 C23 C18 0.0(8) . . . . ?
C19 C18 C23 C22 0.0(7) . . . . ?
C17 C18 C23 C22 -179.8(4) . . . . ?

loop_
_cod_related_entry_id
_cod_related_entry_database
_cod_related_entry_code
1 ChemSpider 21189064
